data_1519818
loop_
_publ_author_name
'Kilic, A.'
'Besli, S.'
'Coles, Simon J.'
'Hursthouse, Michael B.'

_publ_section_title
;
 C9H18Cl4N3O2P3
;
_journal_name_full 'Crystal Structure Report Archive'
_journal_page_first 317
_journal_year 2007
_chemical_formula_sum 'C9 H18 Cl4 N3 O2 P3'
_chemical_formula_weight 434.97
_space_group_IT_number 61
_symmetry_cell_setting orthorhombic
_symmetry_space_group_name_Hall '-P 2ac 2ab'
_symmetry_space_group_name_H-M 'P b c a'
_atom_sites_solution_hydrogens geom
_atom_sites_solution_primary direct
_atom_sites_solution_secondary difmap
_cell_angle_alpha 90.00
_cell_angle_beta 90.00
_cell_angle_gamma 90.00
_cell_formula_units_Z 8
_cell_length_a 11.4593(2)
_cell_length_b 16.8538(2)
_cell_length_c 19.0612(2)
_cell_measurement_reflns_used 84334
_cell_measurement_temperature 120(2)
_cell_measurement_theta_max 27.48
_cell_measurement_theta_min 2.91
_cell_volume 3681.34(9)
_computing_cell_refinement 'DENZO, COLLECT'
_computing_data_reduction 'DENZO, COLLECT'
_computing_molecular_graphics 'PLATON (Spek, 2003)'
_computing_structure_refinement 'SHELXL-97 (Sheldrick, 1997)'
_computing_structure_solution 'SHELXS-97 (Sheldrick, 1997)'
_diffrn_ambient_temperature 120(2)
_diffrn_detector_area_resol_mean 9.091
_diffrn_measured_fraction_theta_full 0.998
_diffrn_measured_fraction_theta_max 0.998
_diffrn_measurement_device_type 'Bruker-Nonius KappaCCD Area Detector'
_diffrn_measurement_method '\f and \w scans'
_diffrn_radiation_monochromator graphite
_diffrn_radiation_source 'Bruker-Nonius FR591 rotating anode'
_diffrn_radiation_type MoK\a
_diffrn_radiation_wavelength 0.71073
_diffrn_reflns_av_R_equivalents 0.0494
_diffrn_reflns_av_sigmaI/netI 0.0258
_diffrn_reflns_limit_h_max 14
_diffrn_reflns_limit_h_min -14
_diffrn_reflns_limit_k_max 21
_diffrn_reflns_limit_k_min -21
_diffrn_reflns_limit_l_max 24
_diffrn_reflns_limit_l_min -24
_diffrn_reflns_number 57233
_diffrn_reflns_theta_full 27.48
_diffrn_reflns_theta_max 27.48
_diffrn_reflns_theta_min 3.03
_exptl_absorpt_coefficient_mu 0.908
_exptl_absorpt_correction_T_max 0.9821
_exptl_absorpt_correction_T_min 0.8988
_exptl_absorpt_correction_type multi-scan
_exptl_absorpt_process_details 'SADABS V2.10 (Sheldrick, G.M., 2003)'
_exptl_crystal_colour colourless
_exptl_crystal_density_diffrn 1.570
_exptl_crystal_density_method 'not measured'
_exptl_crystal_description plate
_exptl_crystal_F_000 1776
_exptl_crystal_size_max 0.12
_exptl_crystal_size_mid 0.10
_exptl_crystal_size_min 0.02
_refine_diff_density_max 0.363
_refine_diff_density_min -0.375
_refine_diff_density_rms 0.059
_refine_ls_extinction_method none
_refine_ls_goodness_of_fit_ref 1.053
_refine_ls_hydrogen_treatment constr
_refine_ls_matrix_type full
_refine_ls_number_parameters 192
_refine_ls_number_reflns 4213
_refine_ls_number_restraints 0
_refine_ls_restrained_S_all 1.053
_refine_ls_R_factor_all 0.0383
_refine_ls_R_factor_gt 0.0310
_refine_ls_shift/su_max 0.007
_refine_ls_shift/su_mean 0.000
_refine_ls_structure_factor_coef Fsqd
_refine_ls_weighting_details 'calc w=1/[\s^2^(Fo^2^)+(0.0379P)^2^+2.3102P] where P=(Fo^2^+2Fc^2^)/3'
_refine_ls_weighting_scheme calc
_refine_ls_wR_factor_gt 0.0779
_refine_ls_wR_factor_ref 0.0821
_reflns_number_gt 3673
_reflns_number_total 4213
_reflns_threshold_expression >2sigma(I)
_cod_data_source_file eCrystal-317.cif
_cod_data_source_block 2007src0656
_cod_depositor_comments
;
Citation :
Kilic, A. and Besli, S and Coles, Simon J. and Hursthouse, Michael B. (2007)
University of Southampton, Crystal Structure Report Archive. 
(doi:10.5258/ecrystals/317)

More at:
http://ecrystals.chem.soton.ac.uk/317/

The following automatic conversions were performed:

'_symmetry_cell_setting' value 'Orthorhombic' changed to
'orthorhombic' according to the built-in table from CIF Core
dictionary named 'cif_core.dic' version 2.4.1 from 2010-06-29.

Automatic conversion script
Id: cif_fix_values 3392 2015-05-12 13:50:21Z andrius 
;
_cod_original_sg_symbol_H-M Pbca
_cod_database_code 1519818

loop_
_symmetry_equiv_pos_as_xyz
'x, y, z'
'-x+1/2, -y, z+1/2'
'-x, y+1/2, -z+1/2'
'x+1/2, -y+1/2, -z'
'-x, -y, -z'
'x-1/2, y, -z-1/2'
'x, -y-1/2, z-1/2'
'-x-1/2, y-1/2, z'

loop_
_atom_site_label
_atom_site_type_symbol
_atom_site_fract_x
_atom_site_fract_y
_atom_site_fract_z
_atom_site_U_iso_or_equiv
_atom_site_adp_type
_atom_site_occupancy
_atom_site_symmetry_multiplicity
_atom_site_calc_flag
_atom_site_refinement_flags
_atom_site_disorder_assembly
_atom_site_disorder_group
C1 C 0.49660(17) 0.05532(13) 0.63684(11) 0.0340(4) Uani 1 1 d . . .
H1A H 0.5159 0.0181 0.5984 0.041 Uiso 1 1 calc R . .
H1B H 0.5359 0.0362 0.6799 0.041 Uiso 1 1 calc R . .
C2 C 0.54391(16) 0.13774(12) 0.61828(10) 0.0291(4) Uani 1 1 d . . .
C3 C 0.52289(15) 0.15976(11) 0.54125(9) 0.0272(4) Uani 1 1 d . . .
H3A H 0.5770 0.2030 0.5280 0.033 Uiso 1 1 calc R . .
H3B H 0.5412 0.1133 0.5115 0.033 Uiso 1 1 calc R . .
C4 C 0.67950(16) 0.12962(13) 0.62304(11) 0.0331(4) Uani 1 1 d . . .
H4A H 0.7035 0.0843 0.5933 0.040 Uiso 1 1 calc R . .
H4B H 0.7148 0.1780 0.6027 0.040 Uiso 1 1 calc R . .
C5 C 0.7312(2) 0.11740(17) 0.69624(13) 0.0515(6) Uani 1 1 d . . .
H5A H 0.7138 0.1637 0.7255 0.077 Uiso 1 1 calc R . .
H5B H 0.8160 0.1108 0.6925 0.077 Uiso 1 1 calc R . .
H5C H 0.6971 0.0698 0.7175 0.077 Uiso 1 1 calc R . .
C6 C 0.49462(17) 0.20093(13) 0.66853(10) 0.0340(4) Uani 1 1 d . . .
H6A H 0.4094 0.2049 0.6609 0.041 Uiso 1 1 calc R . .
H6B H 0.5070 0.1827 0.7173 0.041 Uiso 1 1 calc R . .
C7 C 0.5475(2) 0.28311(13) 0.66076(11) 0.0424(5) Uani 1 1 d . . .
H7A H 0.6321 0.2797 0.6711 0.051 Uiso 1 1 calc R . .
H7B H 0.5391 0.3001 0.6113 0.051 Uiso 1 1 calc R . .
C8 C 0.4944(2) 0.34618(16) 0.70751(12) 0.0523(6) Uani 1 1 d . . .
H8A H 0.5045 0.3304 0.7572 0.063 Uiso 1 1 calc R . .
H8B H 0.4096 0.3495 0.6980 0.063 Uiso 1 1 calc R . .
C9 C 0.5491(3) 0.42782(16) 0.69641(14) 0.0670(9) Uani 1 1 d . . .
H9A H 0.6292 0.4277 0.7145 0.101 Uiso 1 1 calc R . .
H9B H 0.5032 0.4679 0.7214 0.101 Uiso 1 1 calc R . .
H9C H 0.5502 0.4403 0.6462 0.101 Uiso 1 1 calc R . .
N1 N 0.33440(13) 0.03804(9) 0.51375(8) 0.0253(3) Uani 1 1 d . . .
N2 N 0.18609(14) 0.16327(10) 0.50404(8) 0.0290(3) Uani 1 1 d . . .
N3 N 0.15748(14) 0.05307(9) 0.60810(8) 0.0297(3) Uani 1 1 d . . .
O1 O 0.36936(12) 0.05458(9) 0.64824(7) 0.0332(3) Uani 1 1 d . . .
O2 O 0.40224(11) 0.18538(7) 0.52696(6) 0.0272(3) Uani 1 1 d . . .
P1 P 0.28511(4) 0.02127(3) 0.59079(3) 0.02654(12) Uani 1 1 d . . .
P2 P 0.31294(4) 0.12788(3) 0.49087(2) 0.02400(11) Uani 1 1 d . . .
P3 P 0.11037(4) 0.12683(3) 0.56545(3) 0.02665(12) Uani 1 1 d . . .
Cl1 Cl 0.28524(5) -0.09608(3) 0.60412(3) 0.03933(14) Uani 1 1 d . . .
Cl2 Cl 0.34694(4) 0.13454(3) 0.38836(2) 0.03077(11) Uani 1 1 d . . .
Cl3 Cl 0.07347(5) 0.21419(3) 0.63344(3) 0.04348(15) Uani 1 1 d . . .
Cl4 Cl -0.04836(4) 0.10241(4) 0.52834(3) 0.04559(15) Uani 1 1 d . . .

loop_
_atom_site_aniso_label
_atom_site_aniso_U_11
_atom_site_aniso_U_22
_atom_site_aniso_U_33
_atom_site_aniso_U_23
_atom_site_aniso_U_13
_atom_site_aniso_U_12
C1 0.0250(9) 0.0464(11) 0.0306(10) 0.0103(9) 0.0005(8) 0.0012(8)
C2 0.0243(9) 0.0418(10) 0.0212(9) 0.0011(8) 0.0026(7) 0.0005(8)
C3 0.0247(9) 0.0339(9) 0.0231(8) 0.0004(7) 0.0034(7) -0.0030(7)
C4 0.0239(9) 0.0452(11) 0.0302(10) -0.0041(8) 0.0022(8) 0.0017(8)
C5 0.0298(11) 0.0872(19) 0.0376(12) -0.0024(12) -0.0062(9) 0.0063(12)
C6 0.0281(9) 0.0533(12) 0.0206(9) -0.0010(8) 0.0026(7) 0.0061(9)
C7 0.0465(12) 0.0487(12) 0.0321(11) -0.0116(9) 0.0071(9) 0.0044(10)
C8 0.0641(16) 0.0637(15) 0.0292(11) -0.0064(10) -0.0006(11) 0.0305(13)
C9 0.104(2) 0.0487(14) 0.0481(15) -0.0184(12) -0.0100(15) 0.0314(16)
N1 0.0253(8) 0.0264(7) 0.0243(7) 0.0016(6) 0.0046(6) 0.0014(6)
N2 0.0272(8) 0.0326(8) 0.0270(8) 0.0062(7) 0.0034(6) 0.0037(6)
N3 0.0259(8) 0.0316(8) 0.0315(8) 0.0060(6) 0.0101(7) 0.0013(6)
O1 0.0268(7) 0.0471(8) 0.0256(7) 0.0067(6) 0.0051(5) -0.0031(6)
O2 0.0279(7) 0.0292(6) 0.0246(6) 0.0012(5) 0.0002(5) 0.0000(5)
P1 0.0244(2) 0.0283(2) 0.0269(2) 0.00585(18) 0.00655(18) 0.00114(18)
P2 0.0235(2) 0.0278(2) 0.0207(2) 0.00278(17) 0.00304(17) 0.00037(17)
P3 0.0236(2) 0.0294(2) 0.0268(2) 0.00166(18) 0.00520(18) 0.00270(18)
Cl1 0.0417(3) 0.0298(2) 0.0465(3) 0.0120(2) 0.0148(2) 0.0059(2)
Cl2 0.0331(2) 0.0381(3) 0.0211(2) 0.00327(17) 0.00441(17) 0.00007(19)
Cl3 0.0638(4) 0.0349(3) 0.0318(3) -0.0003(2) 0.0137(2) 0.0106(2)
Cl4 0.0236(2) 0.0576(3) 0.0555(3) 0.0046(3) -0.0008(2) -0.0004(2)

loop_
_atom_type_symbol
_atom_type_description
_atom_type_scat_dispersion_real
_atom_type_scat_dispersion_imag
_atom_type_scat_source
C C 0.0033 0.0016 'International Tables Vol C Tables 4.2.6.8 and 6.1.1.4'
H H 0.0000 0.0000 'International Tables Vol C Tables 4.2.6.8 and 6.1.1.4'
N N 0.0061 0.0033 'International Tables Vol C Tables 4.2.6.8 and 6.1.1.4'
O O 0.0106 0.0060 'International Tables Vol C Tables 4.2.6.8 and 6.1.1.4'
P P 0.1023 0.0942 'International Tables Vol C Tables 4.2.6.8 and 6.1.1.4'
Cl Cl 0.1484 0.1585 'International Tables Vol C Tables 4.2.6.8 and 6.1.1.4'

loop_
_geom_angle_atom_site_label_1
_geom_angle_atom_site_label_2
_geom_angle_atom_site_label_3
_geom_angle
_geom_angle_site_symmetry_1
_geom_angle_site_symmetry_3
O1 C1 C2 113.06(16) . .
C3 C2 C1 112.63(16) . .
C3 C2 C6 111.76(16) . .
C1 C2 C6 110.70(16) . .
C3 C2 C4 103.47(14) . .
C1 C2 C4 105.01(16) . .
C6 C2 C4 112.92(16) . .
O2 C3 C2 113.28(14) . .
C5 C4 C2 116.75(17) . .
C7 C6 C2 115.05(16) . .
C8 C7 C6 115.0(2) . .
C7 C8 C9 112.7(2) . .
P2 N1 P1 111.39(9) . .
P3 N2 P2 118.20(10) . .
P3 N3 P1 118.17(10) . .
C1 O1 P1 120.68(12) . .
C3 O2 P2 120.80(11) . .
O1 P1 N3 107.52(8) . .
O1 P1 N1 111.20(8) . .
N3 P1 N1 117.08(8) . .
O1 P1 Cl1 105.45(6) . .
N3 P1 Cl1 107.95(6) . .
N1 P1 Cl1 106.99(6) . .
O1 P1 P2 100.74(5) . .
N3 P1 P2 91.79(6) . .
N1 P1 P2 34.26(5) . .
Cl1 P1 P2 140.14(3) . .
O2 P2 N2 107.18(8) . .
O2 P2 N1 111.48(8) . .
N2 P2 N1 116.97(8) . .
O2 P2 Cl2 105.50(5) . .
N2 P2 Cl2 108.16(6) . .
N1 P2 Cl2 106.92(6) . .
O2 P2 P1 100.55(5) . .
N2 P2 P1 91.77(6) . .
N1 P2 P1 34.36(5) . .
Cl2 P2 P1 140.26(3) . .
N3 P3 N2 119.92(8) . .
N3 P3 Cl4 109.37(7) . .
N2 P3 Cl4 108.54(7) . .
N3 P3 Cl3 108.48(7) . .
N2 P3 Cl3 107.98(7) . .
Cl4 P3 Cl3 100.85(3) . .

loop_
_geom_bond_atom_site_label_1
_geom_bond_atom_site_label_2
_geom_bond_distance
_geom_bond_site_symmetry_2
C1 O1 1.474(2) .
C1 C2 1.533(3) .
C2 C3 1.534(2) .
C2 C6 1.540(3) .
C2 C4 1.562(2) .
C3 O2 1.474(2) .
C4 C5 1.530(3) .
C6 C7 1.519(3) .
C7 C8 1.515(3) .
C8 C9 1.527(4) .
N1 P2 1.5947(15) .
N1 P1 1.5986(15) .
N2 P3 1.5813(16) .
N2 P2 1.5912(16) .
N3 P3 1.5803(16) .
N3 P1 1.5922(16) .
O1 P1 1.5642(15) .
O2 P2 1.5682(13) .
P1 Cl1 1.9939(7) .
P1 P2 2.6378(6) .
P2 Cl2 1.9956(6) .
P3 Cl4 1.9945(7) .
P3 Cl3 2.0066(7) .
